data_7701953
loop_
_publ_author_name
'Kan, Wei-Qiu'
'He, Yuan-Chun'
'Wen, Shizheng'
'Zhao, Pu Su'

_publ_section_title
;
 A series of host-guest coordination polymers containing viologens:
 syntheses, crystal Structures, thermo/photochromism and influence factors
 of the thermo/photochromic behaviors
;
_journal_name_full 'Dalton Transactions'
_journal_paper_doi 10.1039/C9DT03929E
_journal_year 2019
_chemical_formula_moiety 'C29 H22 Cd N O7,2(H2 O)'
_chemical_formula_sum 'C29 H26 Cd N O9'
_chemical_formula_weight 644.91
_space_group_IT_number 2
_space_group_name_Hall '-P 1'
_space_group_name_H-M_alt 'P -1'
_symmetry_cell_setting triclinic
_symmetry_space_group_name_Hall '-P 1'
_symmetry_space_group_name_H-M 'P -1'
_atom_sites_solution_hydrogens geom
_atom_sites_solution_primary direct
_atom_sites_solution_secondary difmap
_audit_creation_method SHELXL-97
_audit_update_record
;
2019-07-03 deposited with the CCDC.	2019-11-15 downloaded from the CCDC.
;
_cell_angle_alpha 105.271(3)
_cell_angle_beta 93.539(3)
_cell_angle_gamma 112.827(3)
_cell_formula_units_Z 2
_cell_length_a 10.3139(6)
_cell_length_b 11.5987(7)
_cell_length_c 12.5480(9)
_cell_measurement_reflns_used 8535
_cell_measurement_temperature 293(2)
_cell_measurement_theta_max 26.7845
_cell_measurement_theta_min 3.0103
_cell_volume 1311.80(15)
_computing_cell_refinement 'CrysAlisPro(1.171.35.21) (Agilent Tech., 2012)'
_computing_data_collection 'CrysAlisPro(1.171.35.21) (Agilent Tech., 2012)'
_computing_data_reduction 'CrysAlisPro(1.171.35.21) (Agilent Tech., 2012)'
_computing_structure_refinement 'SHELXL-97 (Sheldrick, 2008)'
_computing_structure_solution 'SHELXL-97 (Sheldrick, 2008)'
_diffrn_ambient_temperature 293(2)
_diffrn_detector_area_resol_mean 10.0
_diffrn_measured_fraction_theta_full 0.971
_diffrn_measured_fraction_theta_max 0.972
_diffrn_measurement_device_type 'Bruker P4'
_diffrn_measurement_method '\w scan'
_diffrn_radiation_monochromator graphite
_diffrn_radiation_source 'fine-focus sealed tube'
_diffrn_radiation_type MoK\a
_diffrn_radiation_wavelength 0.71073
_diffrn_reflns_av_R_equivalents 0.0824
_diffrn_reflns_av_sigmaI/netI 0.0494
_diffrn_reflns_limit_h_max 12
_diffrn_reflns_limit_h_min -12
_diffrn_reflns_limit_k_max 13
_diffrn_reflns_limit_k_min -13
_diffrn_reflns_limit_l_max 15
_diffrn_reflns_limit_l_min -15
_diffrn_reflns_number 28502
_diffrn_reflns_theta_full 25.00
_diffrn_reflns_theta_max 25.35
_diffrn_reflns_theta_min 2.51
_exptl_absorpt_coefficient_mu 0.891
_exptl_absorpt_correction_T_max 0.829
_exptl_absorpt_correction_T_min 0.786
_exptl_absorpt_correction_type multi-scan
_exptl_absorpt_process_details
;
CrysAlis (Oxford Diffraction, 2006)
;
_exptl_crystal_colour yellow
_exptl_crystal_density_diffrn 1.633
_exptl_crystal_density_method 'not measured'
_exptl_crystal_description block
_exptl_crystal_F_000 654
_exptl_crystal_size_max 0.27
_exptl_crystal_size_mid 0.25
_exptl_crystal_size_min 0.21
_refine_diff_density_max 0.979
_refine_diff_density_min -0.439
_refine_diff_density_rms 0.082
_refine_ls_extinction_method none
_refine_ls_goodness_of_fit_ref 1.019
_refine_ls_hydrogen_treatment mixed
_refine_ls_matrix_type full
_refine_ls_number_parameters 358
_refine_ls_number_reflns 4658
_refine_ls_number_restraints 4
_refine_ls_restrained_S_all 1.019
_refine_ls_R_factor_all 0.0463
_refine_ls_R_factor_gt 0.0301
_refine_ls_shift/su_max 0.000
_refine_ls_shift/su_mean 0.000
_refine_ls_structure_factor_coef Fsqd
_refine_ls_weighting_details 'calc w=1/[\s^2^(Fo^2^)+(0.0262P)^2^+0.0413P] where P=(Fo^2^+2Fc^2^)/3'
_refine_ls_weighting_scheme calc
_refine_ls_wR_factor_gt 0.0552
_refine_ls_wR_factor_ref 0.0598
_reflns_number_gt 3856
_reflns_number_total 4658
_reflns_threshold_expression >2\s(I)
_cod_data_source_file c9dt03929e2.cif
_cod_data_source_block compound-5
_cod_depositor_comments
;
The following automatic conversions were performed:

data item '_symmetry_cell_setting' value 'Triclinic' was changed to
'triclinic' in accordance with the
/home/data/users/saulius/crontab/automatic-downloads/rss-feeds/RSC/lib/dictionaries/cif_core.dic
dictionary named 'cif_core.dic' version 2.4.2 last updated on
2011-04-26.

Automatic conversion script
Id: cif_fix_values 6909 2019-04-08 15:41:33Z antanas 
;
_cod_original_cell_volume 1311.80(14)
_cod_database_code 7701953

loop_
_symmetry_equiv_pos_as_xyz
'x, y, z'
'-x, -y, -z'

loop_
_atom_site_label
_atom_site_type_symbol
_atom_site_fract_x
_atom_site_fract_y
_atom_site_fract_z
_atom_site_U_iso_or_equiv
_atom_site_adp_type
_atom_site_occupancy
_atom_site_symmetry_multiplicity
_atom_site_calc_flag
_atom_site_refinement_flags
Cd1 Cd 0.58276(2) 0.36729(2) 0.943193(19) 0.01406(7) Uani 1 1 d .
C1 C 0.5382(3) 0.2823(3) 1.1644(2) 0.0145(6) Uani 1 1 d .
C2 C 0.5953(3) 0.2319(3) 1.2479(2) 0.0152(6) Uani 1 1 d .
C3 C 0.5811(3) 0.1023(3) 1.2098(3) 0.0207(7) Uani 1 1 d .
H3 H 0.5317 0.0499 1.1374 0.025 Uiso 1 1 calc R
C4 C 0.6384(3) 0.0500(3) 1.2768(3) 0.0254(8) Uani 1 1 d .
H4 H 0.6264 -0.0370 1.2507 0.030 Uiso 1 1 calc R
C5 C 0.7138(4) 0.1292(3) 1.3833(3) 0.0329(8) Uani 1 1 d .
H5 H 0.7555 0.0964 1.4287 0.039 Uiso 1 1 calc R
C6 C 0.7275(3) 0.2575(3) 1.4225(3) 0.0268(8) Uani 1 1 d .
H6 H 0.7788 0.3097 1.4944 0.032 Uiso 1 1 calc R
C7 C 0.6664(3) 0.3107(3) 1.3574(3) 0.0191(7) Uani 1 1 d .
C8 C 0.6836(3) 0.4490(3) 1.4092(2) 0.0152(6) Uani 1 1 d .
C9 C 0.7202(3) 0.5434(3) 1.3534(3) 0.0187(7) Uani 1 1 d .
H9 H 0.7321 0.5206 1.2791 0.022 Uiso 1 1 calc R
C10 C 0.7391(3) 0.6716(3) 1.4083(2) 0.0182(7) Uani 1 1 d .
H10 H 0.7647 0.7339 1.3705 0.022 Uiso 1 1 calc R
C11 C 0.7201(3) 0.7073(3) 1.5192(2) 0.0163(6) Uani 1 1 d .
C12 C 0.6821(3) 0.6128(3) 1.5734(2) 0.0182(7) Uani 1 1 d .
H12 H 0.6684 0.6348 1.6473 0.022 Uiso 1 1 calc R
C13 C 0.6644(3) 0.4864(3) 1.5189(2) 0.0200(7) Uani 1 1 d .
H13 H 0.6386 0.4245 1.5571 0.024 Uiso 1 1 calc R
C14 C 0.7409(3) 0.8443(3) 1.5802(2) 0.0196(7) Uani 1 1 d .
H14A H 0.7247 0.8871 1.5272 0.024 Uiso 1 1 calc R
H14B H 0.6738 0.8426 1.6313 0.024 Uiso 1 1 calc R
C15 C 0.9241(3) 1.0382(3) 1.7146(2) 0.0150(6) Uani 1 1 d .
C16 C 1.0681(3) 1.1067(3) 1.7622(2) 0.0140(6) Uani 1 1 d .
H16 H 1.1305 1.0677 1.7431 0.017 Uiso 1 1 calc R
C17 C 1.1204(3) 1.2326(3) 1.8380(2) 0.0109(6) Uani 1 1 d .
C18 C 1.0270(3) 1.2914(3) 1.8677(2) 0.0115(6) Uani 1 1 d .
H18 H 1.0613 1.3764 1.9176 0.014 Uiso 1 1 calc R
C19 C 0.8824(3) 1.2214(3) 1.8216(2) 0.0114(6) Uani 1 1 d .
C20 C 0.8300(3) 1.0959(3) 1.7432(2) 0.0140(6) Uani 1 1 d .
H20 H 0.7335 1.0514 1.7104 0.017 Uiso 1 1 calc R
C21 C 0.7769(3) 1.2777(3) 1.8602(2) 0.0139(6) Uani 1 1 d .
C22 C 1.2774(3) 1.3051(3) 1.8879(2) 0.0137(6) Uani 1 1 d .
C23 C 1.0055(3) 0.9374(3) 1.9703(2) 0.0150(6) Uani 1 1 d .
C24 C 0.8873(3) 0.8235(3) 1.9135(3) 0.0219(7) Uani 1 1 d .
H24 H 0.7970 0.8236 1.9091 0.026 Uiso 1 1 calc R
C25 C 0.9010(3) 0.7099(3) 1.8632(3) 0.0233(7) Uani 1 1 d .
H25 H 0.8199 0.6336 1.8251 0.028 Uiso 1 1 calc R
C26 C 1.1470(3) 0.8154(3) 1.9229(3) 0.0217(7) Uani 1 1 d .
H26 H 1.2357 0.8120 1.9268 0.026 Uiso 1 1 calc R
C27 C 1.1391(3) 0.9321(3) 1.9737(3) 0.0214(7) Uani 1 1 d .
H27 H 1.2220 1.0073 2.0102 0.026 Uiso 1 1 calc R
C28 C 1.0414(3) 0.5801(3) 1.8185(3) 0.0222(7) Uani 1 1 d .
H28A H 1.1416 0.5967 1.8230 0.027 Uiso 1 1 calc R
H28B H 1.0001 0.5217 1.8622 0.027 Uiso 1 1 calc R
C29 C 0.9674(4) 0.5142(4) 1.6995(3) 0.0414(10) Uani 1 1 d .
H29A H 0.9773 0.4333 1.6711 0.062 Uiso 1 1 calc R
H29B H 1.0093 0.5709 1.6556 0.062 Uiso 1 1 calc R
H29C H 0.8677 0.4959 1.6947 0.062 Uiso 1 1 calc R
N1 N 1.0303(2) 0.7072(2) 1.86834(19) 0.0145(5) Uani 1 1 d .
O1 O 0.5960(2) 0.2784(2) 1.07881(17) 0.0222(5) Uani 1 1 d .
O2 O 0.4422(2) 0.32013(19) 1.18305(17) 0.0208(5) Uani 1 1 d .
O3 O 0.88524(19) 0.91458(18) 1.64178(17) 0.0208(5) Uani 1 1 d .
O4 O 0.64587(19) 1.21034(19) 1.81737(17) 0.0192(5) Uani 1 1 d .
O5 O 0.82186(19) 1.38716(18) 1.93569(17) 0.0181(5) Uani 1 1 d .
O6 O 1.3277(2) 1.42473(19) 1.93990(19) 0.0283(5) Uani 1 1 d .
O7 O 1.35155(19) 1.23978(19) 1.87328(18) 0.0232(5) Uani 1 1 d .
O1W O 0.59279(16) 0.45496(15) 0.79404(13) 0.0207(5) Uani 1 1 d D
H1A H 0.5708 0.5199 0.8047 0.031 Uiso 1 1 d RD
H1B H 0.5467 0.3911 0.7355 0.031 Uiso 1 1 d RD
O2W O 0.51899(16) 1.20681(15) 1.61704(13) 0.0481(7) Uani 1 1 d RD
H2A H 0.5555 1.1891 1.6695 0.072 Uiso 1 1 d RD

loop_
_atom_site_aniso_label
_atom_site_aniso_U_11
_atom_site_aniso_U_22
_atom_site_aniso_U_33
_atom_site_aniso_U_23
_atom_site_aniso_U_13
_atom_site_aniso_U_12
Cd1 0.00924(10) 0.01208(11) 0.01700(12) -0.00185(8) -0.00039(8) 0.00509(8)
C1 0.0118(14) 0.0062(13) 0.0191(17) -0.0001(12) -0.0012(12) 0.0004(12)
C2 0.0110(14) 0.0154(15) 0.0177(16) 0.0037(13) 0.0040(12) 0.0048(12)
C3 0.0192(16) 0.0132(15) 0.0249(18) 0.0016(14) 0.0021(14) 0.0050(13)
C4 0.0275(18) 0.0106(15) 0.038(2) 0.0050(15) 0.0031(16) 0.0102(14)
C5 0.038(2) 0.0253(18) 0.038(2) 0.0103(17) -0.0070(17) 0.0181(17)
C6 0.0346(19) 0.0187(16) 0.0222(18) -0.0019(14) -0.0090(15) 0.0135(16)
C7 0.0192(16) 0.0134(15) 0.0224(17) 0.0037(13) -0.0001(13) 0.0063(13)
C8 0.0129(14) 0.0108(14) 0.0160(16) -0.0016(12) -0.0051(12) 0.0036(12)
C9 0.0140(15) 0.0172(15) 0.0175(17) -0.0020(13) -0.0009(13) 0.0045(13)
C10 0.0196(16) 0.0117(14) 0.0200(17) 0.0029(13) 0.0031(13) 0.0045(13)
C11 0.0081(14) 0.0136(15) 0.0172(16) -0.0051(13) -0.0065(12) 0.0019(12)
C12 0.0183(15) 0.0202(16) 0.0095(15) -0.0023(13) -0.0033(12) 0.0066(13)
C13 0.0193(16) 0.0170(16) 0.0186(17) 0.0047(13) -0.0038(13) 0.0042(14)
C14 0.0123(14) 0.0163(15) 0.0207(17) -0.0062(13) -0.0044(13) 0.0053(13)
C15 0.0140(14) 0.0109(14) 0.0140(16) -0.0037(12) -0.0006(12) 0.0046(12)
C16 0.0102(14) 0.0139(15) 0.0164(16) 0.0003(12) 0.0008(12) 0.0065(12)
C17 0.0082(13) 0.0112(14) 0.0108(15) 0.0013(12) -0.0006(11) 0.0030(12)
C18 0.0130(14) 0.0096(13) 0.0104(15) 0.0013(12) 0.0029(12) 0.0042(12)
C19 0.0109(14) 0.0125(14) 0.0109(15) 0.0033(12) 0.0012(11) 0.0054(12)
C20 0.0075(13) 0.0154(15) 0.0158(16) 0.0007(13) 0.0001(12) 0.0044(12)
C21 0.0143(15) 0.0136(15) 0.0155(16) 0.0044(13) 0.0039(13) 0.0076(13)
C22 0.0112(14) 0.0128(15) 0.0131(15) 0.0005(12) 0.0034(12) 0.0031(13)
C23 0.0143(15) 0.0177(15) 0.0151(16) 0.0075(13) 0.0040(12) 0.0073(13)
C24 0.0110(15) 0.0245(17) 0.0270(19) 0.0027(15) -0.0020(13) 0.0085(14)
C25 0.0100(15) 0.0211(16) 0.0309(19) 0.0011(15) -0.0035(14) 0.0040(13)
C26 0.0117(15) 0.0239(17) 0.0280(19) 0.0075(15) 0.0033(14) 0.0064(14)
C27 0.0085(14) 0.0120(15) 0.037(2) 0.0042(14) 0.0019(14) -0.0003(13)
C28 0.0177(16) 0.0171(16) 0.0301(19) 0.0034(14) 0.0013(14) 0.0085(14)
C29 0.043(2) 0.044(2) 0.031(2) -0.0113(18) -0.0069(17) 0.029(2)
N1 0.0132(12) 0.0149(13) 0.0139(13) 0.0023(11) 0.0006(10) 0.0061(11)
O1 0.0231(11) 0.0323(13) 0.0184(12) 0.0098(10) 0.0079(10) 0.0171(10)
O2 0.0199(11) 0.0227(11) 0.0223(12) 0.0034(10) 0.0034(9) 0.0141(10)
O3 0.0122(10) 0.0132(10) 0.0253(12) -0.0113(9) -0.0039(9) 0.0056(9)
O4 0.0093(10) 0.0173(11) 0.0244(12) -0.0025(9) -0.0004(9) 0.0050(9)
O5 0.0139(10) 0.0150(10) 0.0219(12) -0.0030(9) 0.0020(9) 0.0084(9)
O6 0.0149(11) 0.0159(11) 0.0360(14) -0.0103(10) -0.0030(10) 0.0011(9)
O7 0.0097(10) 0.0188(11) 0.0339(13) -0.0032(10) -0.0026(9) 0.0071(9)
O1W 0.0221(11) 0.0165(11) 0.0214(12) 0.0012(9) -0.0002(9) 0.0097(9)
O2W 0.0544(17) 0.0445(16) 0.0426(17) 0.0166(13) -0.0072(13) 0.0183(14)

loop_
_atom_type_symbol
_atom_type_description
_atom_type_scat_dispersion_real
_atom_type_scat_dispersion_imag
_atom_type_scat_source
C C 0.0033 0.0016 'International Tables Vol C Tables 4.2.6.8 and 6.1.1.4'
H H 0.0000 0.0000 'International Tables Vol C Tables 4.2.6.8 and 6.1.1.4'
N N 0.0061 0.0033 'International Tables Vol C Tables 4.2.6.8 and 6.1.1.4'
O O 0.0106 0.0060 'International Tables Vol C Tables 4.2.6.8 and 6.1.1.4'
Cd Cd -0.8075 1.2024 'International Tables Vol C Tables 4.2.6.8 and 6.1.1.4'

loop_
_geom_angle_atom_site_label_1
_geom_angle_atom_site_label_2
_geom_angle_atom_site_label_3
_geom_angle
_geom_angle_site_symmetry_1
_geom_angle_site_symmetry_3
O7 Cd1 O1 95.63(8) 1_444 .
O7 Cd1 O6 125.33(7) 1_444 2_778
O1 Cd1 O6 94.73(8) . 2_778
O7 Cd1 O1W 88.60(7) 1_444 .
O1 Cd1 O1W 172.87(6) . .
O6 Cd1 O1W 87.44(7) 2_778 .
O7 Cd1 O5 145.01(7) 1_444 1_544
O1 Cd1 O5 84.35(7) . 1_544
O6 Cd1 O5 89.39(7) 2_778 1_544
O1W Cd1 O5 88.89(6) . 1_544
O7 Cd1 O4 90.20(7) 1_444 1_544
O1 Cd1 O4 90.35(7) . 1_544
O6 Cd1 O4 143.21(7) 2_778 1_544
O1W Cd1 O4 83.89(6) . 1_544
O5 Cd1 O4 54.84(6) 1_544 1_544
O7 Cd1 C21 117.65(8) 1_444 1_544
O1 Cd1 C21 86.13(7) . 1_544
O6 Cd1 C21 116.52(8) 2_778 1_544
O1W Cd1 C21 86.82(7) . 1_544
O5 Cd1 C21 27.36(7) 1_544 1_544
O4 Cd1 C21 27.50(7) 1_544 1_544
O2 C1 O1 126.4(3) . .
O2 C1 C2 120.3(3) . .
O1 C1 C2 113.3(2) . .
C3 C2 C7 119.7(3) . .
C3 C2 C1 117.2(3) . .
C7 C2 C1 123.0(2) . .
C4 C3 C2 121.7(3) . .
C4 C3 H3 119.2 . .
C2 C3 H3 119.2 . .
C5 C4 C3 118.8(3) . .
C5 C4 H4 120.6 . .
C3 C4 H4 120.6 . .
C4 C5 C6 120.1(3) . .
C4 C5 H5 120.0 . .
C6 C5 H5 120.0 . .
C5 C6 C7 121.9(3) . .
C5 C6 H6 119.0 . .
C7 C6 H6 119.0 . .
C6 C7 C2 117.7(3) . .
C6 C7 C8 117.6(3) . .
C2 C7 C8 124.6(3) . .
C13 C8 C9 117.8(3) . .
C13 C8 C7 118.5(3) . .
C9 C8 C7 123.7(3) . .
C10 C9 C8 120.5(3) . .
C10 C9 H9 119.7 . .
C8 C9 H9 119.7 . .
C11 C10 C9 120.6(3) . .
C11 C10 H10 119.7 . .
C9 C10 H10 119.7 . .
C12 C11 C10 118.5(2) . .
C12 C11 C14 119.8(3) . .
C10 C11 C14 121.7(3) . .
C13 C12 C11 120.6(3) . .
C13 C12 H12 119.7 . .
C11 C12 H12 119.7 . .
C12 C13 C8 121.9(3) . .
C12 C13 H13 119.0 . .
C8 C13 H13 119.0 . .
O3 C14 C11 107.7(2) . .
O3 C14 H14A 110.2 . .
C11 C14 H14A 110.2 . .
O3 C14 H14B 110.2 . .
C11 C14 H14B 110.2 . .
H14A C14 H14B 108.5 . .
O3 C15 C16 115.5(2) . .
O3 C15 C20 124.7(2) . .
C16 C15 C20 119.8(2) . .
C15 C16 C17 120.9(2) . .
C15 C16 H16 119.5 . .
C17 C16 H16 119.5 . .
C16 C17 C18 119.8(2) . .
C16 C17 C22 119.8(2) . .
C18 C17 C22 120.3(2) . .
C19 C18 C17 119.1(2) . .
C19 C18 H18 120.5 . .
C17 C18 H18 120.5 . .
C18 C19 C20 121.2(2) . .
C18 C19 C21 120.2(2) . .
C20 C19 C21 118.5(2) . .
C15 C20 C19 119.1(2) . .
C15 C20 H20 120.5 . .
C19 C20 H20 120.5 . .
O5 C21 O4 122.5(2) . .
O5 C21 C19 119.1(2) . .
O4 C21 C19 118.4(2) . .
O5 C21 Cd1 61.19(12) . 1_566
O4 C21 Cd1 61.39(13) . 1_566
C19 C21 Cd1 175.0(2) . 1_566
O6 C22 O7 123.3(3) . .
O6 C22 C17 119.4(2) . .
O7 C22 C17 117.2(2) . .
C24 C23 C27 117.4(2) . .
C24 C23 C23 122.3(3) . 2_779
C27 C23 C23 120.3(3) . 2_779
C25 C24 C23 120.7(3) . .
C25 C24 H24 119.7 . .
C23 C24 H24 119.7 . .
N1 C25 C24 120.8(3) . .
N1 C25 H25 119.6 . .
C24 C25 H25 119.6 . .
N1 C26 C27 121.3(2) . .
N1 C26 H26 119.4 . .
C27 C26 H26 119.4 . .
C26 C27 C23 119.7(3) . .
C26 C27 H27 120.1 . .
C23 C27 H27 120.1 . .
C29 C28 N1 112.4(2) . .
C29 C28 H28A 109.1 . .
N1 C28 H28A 109.1 . .
C29 C28 H28B 109.1 . .
N1 C28 H28B 109.1 . .
H28A C28 H28B 107.9 . .
C28 C29 H29A 109.5 . .
C28 C29 H29B 109.5 . .
H29A C29 H29B 109.5 . .
C28 C29 H29C 109.5 . .
H29A C29 H29C 109.5 . .
H29B C29 H29C 109.5 . .
C26 N1 C25 120.2(2) . .
C26 N1 C28 120.1(2) . .
C25 N1 C28 119.7(2) . .
C1 O1 Cd1 129.40(17) . .
C15 O3 C14 118.11(19) . .
C21 O4 Cd1 91.11(15) . 1_566
C21 O5 Cd1 91.44(15) . 1_566
C22 O6 Cd1 171.7(2) . 2_778
C22 O7 Cd1 111.68(17) . 1_666
Cd1 O1W H1A 115.6 . .
Cd1 O1W H1B 106.8 . .
H1A O1W H1B 115.6 . .

loop_
_geom_bond_atom_site_label_1
_geom_bond_atom_site_label_2
_geom_bond_distance
_geom_bond_site_symmetry_2
Cd1 O7 2.2283(19) 1_444
Cd1 O1 2.232(2) .
Cd1 O6 2.250(2) 2_778
Cd1 O1W 2.3436(16) .
Cd1 O5 2.3964(17) 1_544
Cd1 O4 2.4005(17) 1_544
Cd1 C21 2.734(2) 1_544
C1 O2 1.241(3) .
C1 O1 1.259(3) .
C1 C2 1.518(4) .
C2 C3 1.396(4) .
C2 C7 1.398(4) .
C3 C4 1.383(4) .
C3 H3 0.9300 .
C4 C5 1.379(4) .
C4 H4 0.9300 .
C5 C6 1.385(4) .
C5 H5 0.9300 .
C6 C7 1.397(4) .
C6 H6 0.9300 .
C7 C8 1.497(4) .
C8 C13 1.381(4) .
C8 C9 1.396(4) .
C9 C10 1.393(4) .
C9 H9 0.9300 .
C10 C11 1.392(4) .
C10 H10 0.9300 .
C11 C12 1.381(4) .
C11 C14 1.495(4) .
C12 C13 1.378(4) .
C12 H12 0.9300 .
C13 H13 0.9300 .
C14 O3 1.436(3) .
C14 H14A 0.9700 .
C14 H14B 0.9700 .
C15 O3 1.367(3) .
C15 C16 1.385(4) .
C15 C20 1.393(3) .
C16 C17 1.386(4) .
C16 H16 0.9300 .
C17 C18 1.398(3) .
C17 C22 1.504(4) .
C18 C19 1.387(4) .
C18 H18 0.9300 .
C19 C20 1.396(4) .
C19 C21 1.515(3) .
C20 H20 0.9300 .
C21 O5 1.257(3) .
C21 O4 1.263(3) .
C21 Cd1 2.734(2) 1_566
C22 O6 1.242(3) .
C22 O7 1.260(3) .
C23 C24 1.374(4) .
C23 C27 1.401(4) .
C23 C23 1.500(5) 2_779
C24 C25 1.368(4) .
C24 H24 0.9300 .
C25 N1 1.344(3) .
C25 H25 0.9300 .
C26 N1 1.329(4) .
C26 C27 1.372(4) .
C26 H26 0.9300 .
C27 H27 0.9300 .
C28 C29 1.485(4) .
C28 N1 1.494(3) .
C28 H28A 0.9700 .
C28 H28B 0.9700 .
C29 H29A 0.9600 .
C29 H29B 0.9600 .
C29 H29C 0.9600 .
O4 Cd1 2.4005(17) 1_566
O5 Cd1 2.3964(17) 1_566
O6 Cd1 2.250(2) 2_778
O7 Cd1 2.2283(19) 1_666
O1W H1A 0.8486 .
O1W H1B 0.8430 .
O2W H2A 0.8471 .

loop_
_geom_torsion_atom_site_label_1
_geom_torsion_atom_site_label_2
_geom_torsion_atom_site_label_3
_geom_torsion_atom_site_label_4
_geom_torsion
_geom_torsion_site_symmetry_1
_geom_torsion_site_symmetry_4
O2 C1 C2 C3 119.6(3) . .
O1 C1 C2 C3 -59.3(3) . .
O2 C1 C2 C7 -63.6(4) . .
O1 C1 C2 C7 117.5(3) . .
C7 C2 C3 C4 -1.4(4) . .
C1 C2 C3 C4 175.4(3) . .
C2 C3 C4 C5 -1.2(5) . .
C3 C4 C5 C6 1.9(5) . .
C4 C5 C6 C7 0.2(5) . .
C5 C6 C7 C2 -2.8(5) . .
C5 C6 C7 C8 178.1(3) . .
C3 C2 C7 C6 3.4(4) . .
C1 C2 C7 C6 -173.3(3) . .
C3 C2 C7 C8 -177.6(3) . .
C1 C2 C7 C8 5.8(4) . .
C6 C7 C8 C13 -43.3(4) . .
C2 C7 C8 C13 137.6(3) . .
C6 C7 C8 C9 135.7(3) . .
C2 C7 C8 C9 -43.4(4) . .
C13 C8 C9 C10 1.2(4) . .
C7 C8 C9 C10 -177.8(2) . .
C8 C9 C10 C11 -0.8(4) . .
C9 C10 C11 C12 0.0(4) . .
C9 C10 C11 C14 179.5(2) . .
C10 C11 C12 C13 0.4(4) . .
C14 C11 C12 C13 -179.2(2) . .
C11 C12 C13 C8 0.1(4) . .
C9 C8 C13 C12 -0.9(4) . .
C7 C8 C13 C12 178.2(3) . .
C12 C11 C14 O3 85.2(3) . .
C10 C11 C14 O3 -94.3(3) . .
O3 C15 C16 C17 -179.5(2) . .
C20 C15 C16 C17 -0.2(4) . .
C15 C16 C17 C18 0.4(4) . .
C15 C16 C17 C22 -179.6(3) . .
C16 C17 C18 C19 1.0(4) . .
C22 C17 C18 C19 -179.0(2) . .
C17 C18 C19 C20 -2.6(4) . .
C17 C18 C19 C21 174.4(2) . .
O3 C15 C20 C19 177.9(3) . .
C16 C15 C20 C19 -1.4(4) . .
C18 C19 C20 C15 2.8(4) . .
C21 C19 C20 C15 -174.2(3) . .
C18 C19 C21 O5 -1.2(4) . .
C20 C19 C21 O5 175.8(3) . .
C18 C19 C21 O4 -179.2(3) . .
C20 C19 C21 O4 -2.1(4) . .
C16 C17 C22 O6 167.6(3) . .
C18 C17 C22 O6 -12.4(4) . .
C16 C17 C22 O7 -11.8(4) . .
C18 C17 C22 O7 168.2(3) . .
C27 C23 C24 C25 0.4(5) . .
C23 C23 C24 C25 -177.9(3) 2_779 .
C23 C24 C25 N1 0.0(5) . .
N1 C26 C27 C23 1.3(5) . .
C24 C23 C27 C26 -1.0(5) . .
C23 C23 C27 C26 177.3(3) 2_779 .
C27 C26 N1 C25 -0.9(5) . .
C27 C26 N1 C28 -177.1(3) . .
C24 C25 N1 C26 0.2(5) . .
C24 C25 N1 C28 176.4(3) . .
C29 C28 N1 C26 -130.3(3) . .
C29 C28 N1 C25 53.5(4) . .
O2 C1 O1 Cd1 12.1(4) . .
C2 C1 O1 Cd1 -169.10(17) . .
O7 Cd1 O1 C1 -67.0(2) 1_444 .
O6 Cd1 O1 C1 59.2(2) 2_778 .
O5 Cd1 O1 C1 148.1(2) 1_544 .
O4 Cd1 O1 C1 -157.2(2) 1_544 .
C21 Cd1 O1 C1 175.6(2) 1_544 .
C16 C15 O3 C14 -173.2(3) . .
C20 C15 O3 C14 7.5(4) . .
C11 C14 O3 C15 -172.6(2) . .
O5 C21 O4 Cd1 -3.5(3) . 1_566
C19 C21 O4 Cd1 174.3(2) . 1_566
O4 C21 O5 Cd1 3.5(3) . 1_566
C19 C21 O5 Cd1 -174.3(2) . 1_566
O6 C22 O7 Cd1 -3.2(4) . 1_666
C17 C22 O7 Cd1 176.13(19) . 1_666
